data_7709034
loop_
_publ_author_name
'Ni, Hangcheng'
'Lu, Zhenpin'
'Xie, Zuowei'

_publ_section_title
;
 Light-enabled alkenylation of iodocarboranes with unactivated alkenes.
;
_journal_issue 1
_journal_name_full 'Dalton transactions (Cambridge, England : 2003)'
_journal_page_first 104
_journal_page_last 110
_journal_paper_doi 10.1039/d1dt03726a
_journal_volume 51
_journal_year 2021
_chemical_formula_sum 'C11 H20 B10'
_chemical_formula_weight 260.37
_space_group_crystal_system orthorhombic
_space_group_IT_number 33
_space_group_name_Hall 'P 2c -2n'
_space_group_name_H-M_alt 'P n a 21'
_atom_sites_solution_hydrogens geom
_audit_creation_method SHELXL-2014/6
_audit_update_record
;
2021-11-03 deposited with the CCDC.	2021-11-22 downloaded from the CCDC.
;
_cell_angle_alpha 90
_cell_angle_beta 90
_cell_angle_gamma 90
_cell_formula_units_Z 8
_cell_length_a 20.0570(11)
_cell_length_b 7.8629(4)
_cell_length_c 19.9257(12)
_cell_measurement_reflns_used 452
_cell_measurement_temperature 296(2)
_cell_measurement_theta_max 15
_cell_measurement_theta_min 15
_cell_volume 3142.4(3)
_computing_cell_refinement 'BRUKER D8VENTURE DIFFRACTOMETER'
_computing_data_collection 'BRUKER D8VENTURE DIFFRACTOMETER'
_computing_data_reduction 'BRUKER D8VENTURE DIFFRACTOMETER'
_computing_molecular_graphics 'BRUKER SHELXTL'
_computing_publication_material 'BRUKER SHELXTL'
_computing_structure_refinement 'SHELXL-2014/6 (Sheldrick, 2014)'
_diffrn_ambient_temperature 296(2)
_diffrn_measured_fraction_theta_full 0.998
_diffrn_measured_fraction_theta_max 0.995
_diffrn_measurement_device_type 'BRUKER D8VENTURE DIFFRACTOMETER'
_diffrn_measurement_method 'PHI & OMEGA SCAN'
_diffrn_radiation_type CuK\a
_diffrn_radiation_wavelength 1.54178
_diffrn_reflns_av_R_equivalents 0.1086
_diffrn_reflns_av_unetI/netI 0.0612
_diffrn_reflns_Laue_measured_fraction_full 0.998
_diffrn_reflns_Laue_measured_fraction_max 0.995
_diffrn_reflns_limit_h_max 24
_diffrn_reflns_limit_h_min -24
_diffrn_reflns_limit_k_max 9
_diffrn_reflns_limit_k_min -9
_diffrn_reflns_limit_l_max 24
_diffrn_reflns_limit_l_min -23
_diffrn_reflns_number 37191
_diffrn_reflns_point_group_measured_fraction_full 0.994
_diffrn_reflns_point_group_measured_fraction_max 0.989
_diffrn_reflns_theta_full 67.679
_diffrn_reflns_theta_max 68.712
_diffrn_reflns_theta_min 4.409
_exptl_absorpt_coefficient_mu 0.361
_exptl_absorpt_correction_T_max 0.7531
_exptl_absorpt_correction_T_min 0.3771
_exptl_absorpt_correction_type multi-scan
_exptl_crystal_colour colourless
_exptl_crystal_density_diffrn 1.101
_exptl_crystal_description block
_exptl_crystal_F_000 1088
_exptl_crystal_size_max 0.400
_exptl_crystal_size_mid 0.300
_exptl_crystal_size_min 0.200
_refine_diff_density_max 0.324
_refine_diff_density_min -0.498
_refine_diff_density_rms 0.094
_refine_ls_abs_structure_details
;
 Flack x determined using 1819 quotients [(I+)-(I-)]/[(I+)+(I-)]
 (Parsons, Flack and Wagner, Acta Cryst. B69 (2013) 249-259).
;
_refine_ls_abs_structure_Flack 0.1(3)
_refine_ls_extinction_method none
_refine_ls_goodness_of_fit_ref 1.043
_refine_ls_hydrogen_treatment constr
_refine_ls_matrix_type full
_refine_ls_number_parameters 379
_refine_ls_number_reflns 5743
_refine_ls_number_restraints 1
_refine_ls_restrained_S_all 1.043
_refine_ls_R_factor_all 0.0930
_refine_ls_R_factor_gt 0.0737
_refine_ls_shift/su_max 0.002
_refine_ls_shift/su_mean 0.000
_refine_ls_structure_factor_coef Fsqd
_refine_ls_weighting_details 'w=1/[\s^2^(Fo^2^)+(0.1243P)^2^+0.6621P] where P=(Fo^2^+2Fc^2^)/3'
_refine_ls_weighting_scheme calc
_refine_ls_wR_factor_gt 0.1893
_refine_ls_wR_factor_ref 0.2060
_reflns_Friedel_coverage 0.929
_reflns_Friedel_fraction_full 0.989
_reflns_Friedel_fraction_max 0.984
_reflns_number_gt 4470
_reflns_number_total 5743
_reflns_threshold_expression 'I > 2\s(I)'
_cod_data_source_file d1dt03726a2.cif
_cod_data_source_block 3Aa
_cod_depositor_comments 'Adding full bibliography for 7709034--7709037.cif.'
_cod_database_code 7709034
_shelx_space_group_comment
;
The symmetry employed for this shelxl refinement is uniquely defined
by the following loop, which should always be used as a source of
symmetry information in preference to the above space-group names.
They are only intended as comments.
;
_shelx_estimated_absorpt_t_min 0.869
_shelx_estimated_absorpt_t_max 0.931
_shelxl_version_number 2014/6

loop_
_space_group_symop_operation_xyz
'x, y, z'
'-x, -y, z+1/2'
'x+1/2, -y+1/2, z'
'-x+1/2, y+1/2, z+1/2'

loop_
_atom_site_label
_atom_site_type_symbol
_atom_site_fract_x
_atom_site_fract_y
_atom_site_fract_z
_atom_site_U_iso_or_equiv
_atom_site_adp_type
_atom_site_occupancy
_atom_site_site_symmetry_order
_atom_site_calc_flag
_atom_site_refinement_flags_posn
_atom_site_refinement_flags_adp
_atom_site_refinement_flags_occupancy
_atom_site_disorder_assembly
_atom_site_disorder_group
C1 C 0.4857(2) 0.9080(6) 0.1443(3) 0.0473(12) Uani 1 1 d . . . . .
C2 C 0.5494(2) 0.8657(6) 0.1959(3) 0.0455(12) Uani 1 1 d . . . . .
C11 C 0.4804(3) 1.0858(6) 0.1142(4) 0.0723(18) Uani 1 1 d . . . . .
H11A H 0.4418 1.0918 0.0858 0.108 Uiso 1 1 calc R U . . .
H11B H 0.4764 1.1678 0.1497 0.108 Uiso 1 1 calc R U . . .
H11C H 0.5196 1.1096 0.0883 0.108 Uiso 1 1 calc R U . . .
C12 C 0.5960(2) 1.0070(6) 0.2116(3) 0.0495(13) Uani 1 1 d . . . . .
H12A H 0.5783 1.1162 0.2136 0.059 Uiso 1 1 calc R U . . .
C13 C 0.6593(2) 0.9905(6) 0.2227(3) 0.0470(11) Uani 1 1 d . . . . .
H13A H 0.6764 0.8809 0.2191 0.056 Uiso 1 1 calc R U . . .
C14 C 0.7073(2) 1.1240(7) 0.2403(3) 0.0442(11) Uani 1 1 d . . . . .
C15 C 0.6897(2) 1.2935(8) 0.2447(3) 0.0522(13) Uani 1 1 d . . . . .
H15A H 0.6458 1.3256 0.2368 0.063 Uiso 1 1 calc R U . . .
C16 C 0.7364(3) 1.4155(7) 0.2606(3) 0.0583(16) Uani 1 1 d . . . . .
H16A H 0.7242 1.5295 0.2623 0.070 Uiso 1 1 calc R U . . .
C17 C 0.8021(3) 1.3677(8) 0.2741(3) 0.0581(15) Uani 1 1 d . . . . .
H17A H 0.8336 1.4496 0.2856 0.070 Uiso 1 1 calc R U . . .
C18 C 0.8200(2) 1.2015(9) 0.2703(3) 0.0575(15) Uani 1 1 d . . . . .
H18A H 0.8636 1.1694 0.2798 0.069 Uiso 1 1 calc R U . . .
C19 C 0.7734(2) 1.0794(7) 0.2525(3) 0.0528(13) Uani 1 1 d . . . . .
H19A H 0.7864 0.9664 0.2486 0.063 Uiso 1 1 calc R U . . .
C21 C 0.7414(2) 0.5996(6) 0.5208(3) 0.0484(12) Uani 1 1 d . . . . .
C22 C 0.8040(2) 0.6367(7) 0.4669(3) 0.0447(12) Uani 1 1 d . . . . .
C31 C 0.7375(3) 0.4286(7) 0.5542(4) 0.0737(19) Uani 1 1 d . . . . .
H31A H 0.6995 0.4255 0.5835 0.111 Uiso 1 1 calc R U . . .
H31B H 0.7332 0.3416 0.5207 0.111 Uiso 1 1 calc R U . . .
H31C H 0.7773 0.4094 0.5799 0.111 Uiso 1 1 calc R U . . .
C32 C 0.8512(2) 0.4957(6) 0.4521(3) 0.0540(13) Uani 1 1 d . . . . .
H32A H 0.8343 0.3856 0.4525 0.065 Uiso 1 1 calc R U . . .
C33 C 0.9140(2) 0.5140(7) 0.4386(3) 0.0585(15) Uani 1 1 d . . . . .
H33A H 0.9307 0.6242 0.4409 0.070 Uiso 1 1 calc R U . . .
C34 C 0.9621(2) 0.3795(7) 0.4202(3) 0.0492(13) Uani 1 1 d . . . . .
C35 C 0.9460(2) 0.2097(8) 0.4186(4) 0.0580(15) Uani 1 1 d . . . . .
H35A H 0.9027 0.1760 0.4287 0.070 Uiso 1 1 calc R U . . .
C36 C 0.9927(3) 0.0890(8) 0.4022(4) 0.0693(19) Uani 1 1 d . . . . .
H36A H 0.9803 -0.0248 0.3997 0.083 Uiso 1 1 calc R U . . .
C37 C 1.0576(3) 0.1345(9) 0.3896(3) 0.0607(16) Uani 1 1 d . . . . .
H37A H 1.0895 0.0524 0.3797 0.073 Uiso 1 1 calc R U . . .
C38 C 1.0744(2) 0.3022(9) 0.3917(3) 0.0575(15) Uani 1 1 d . . . . .
H38A H 1.1182 0.3342 0.3831 0.069 Uiso 1 1 calc R U . . .
C39 C 1.0280(2) 0.4252(7) 0.4064(3) 0.0550(13) Uani 1 1 d . . . . .
H39A H 1.0405 0.5391 0.4071 0.066 Uiso 1 1 calc R U . . .
B3 B 0.5486(3) 0.7809(8) 0.1157(4) 0.0503(16) Uani 1 1 d . . . . .
H3 H 0.5833 0.8176 0.0755 0.060 Uiso 1 1 calc R U . . .
B4 B 0.4651(3) 0.7330(7) 0.0988(5) 0.0500(15) Uani 1 1 d . . . . .
H4 H 0.4453 0.7378 0.0474 0.060 Uiso 1 1 calc R U . . .
B5 B 0.4163(3) 0.7970(9) 0.1693(4) 0.0543(16) Uani 1 1 d . . . . .
H5 H 0.3648 0.8433 0.1638 0.065 Uiso 1 1 calc R U . . .
B6 B 0.4708(3) 0.8859(8) 0.2292(3) 0.0512(15) Uani 1 1 d . . . . .
H6 H 0.4556 0.9909 0.2623 0.061 Uiso 1 1 calc R U . . .
B7 B 0.5740(3) 0.6616(7) 0.1867(4) 0.0512(16) Uani 1 1 d . . . . .
H7 H 0.6259 0.6197 0.1930 0.061 Uiso 1 1 calc R U . . .
B8 B 0.5201(3) 0.5707(7) 0.1263(4) 0.0523(16) Uani 1 1 d . . . . .
H8 H 0.5366 0.4673 0.0929 0.063 Uiso 1 1 calc R U . . .
B9 B 0.4377(3) 0.5793(8) 0.1580(3) 0.0503(14) Uani 1 1 d . . . . .
H9 H 0.4002 0.4826 0.1452 0.060 Uiso 1 1 calc R U . . .
B10 B 0.4409(3) 0.6759(8) 0.2394(4) 0.0538(15) Uani 1 1 d . . . . .
H10 H 0.4057 0.6419 0.2796 0.065 Uiso 1 1 calc R U . . .
B11 B 0.5256(3) 0.7251(8) 0.2556(4) 0.0520(17) Uani 1 1 d . . . . .
H11 H 0.5459 0.7235 0.3069 0.062 Uiso 1 1 calc R U . . .
B12 B 0.5054(3) 0.5344(7) 0.2118(4) 0.0518(15) Uani 1 1 d . . . . .
H12 H 0.5121 0.4075 0.2341 0.062 Uiso 1 1 calc R U . . .
B23 B 0.8056(3) 0.7318(8) 0.5454(4) 0.0536(18) Uani 1 1 d . . . . .
H23 H 0.8423 0.7004 0.5845 0.064 Uiso 1 1 calc R U . . .
B24 B 0.7215(3) 0.7783(8) 0.5643(5) 0.0569(17) Uani 1 1 d . . . . .
H24 H 0.7028 0.7780 0.6162 0.068 Uiso 1 1 calc R U . . .
B25 B 0.6721(3) 0.7069(10) 0.4973(4) 0.0560(16) Uani 1 1 d . . . . .
H25 H 0.6210 0.6607 0.5056 0.067 Uiso 1 1 calc R U . . .
B26 B 0.7250(3) 0.6131(8) 0.4369(3) 0.0509(15) Uani 1 1 d . . . . .
H26 H 0.7090 0.5044 0.4061 0.061 Uiso 1 1 calc R U . . .
B27 B 0.8278(3) 0.8450(7) 0.4728(4) 0.0562(17) Uani 1 1 d . . . . .
H27 H 0.8792 0.8896 0.4649 0.067 Uiso 1 1 calc R U . . .
B28 B 0.7753(3) 0.9375(8) 0.5339(4) 0.0597(17) Uani 1 1 d . . . . .
H28 H 0.7918 1.0431 0.5661 0.072 Uiso 1 1 calc R U . . .
B29 B 0.6929(3) 0.9239(8) 0.5031(4) 0.0547(15) Uani 1 1 d . . . . .
H29 H 0.6554 1.0217 0.5149 0.066 Uiso 1 1 calc R U . . .
B30 B 0.6947(3) 0.8202(10) 0.4247(4) 0.0607(18) Uani 1 1 d . . . . .
H30 H 0.6581 0.8493 0.3853 0.073 Uiso 1 1 calc R U . . .
B31 B 0.7786(3) 0.7714(9) 0.4043(4) 0.0537(17) Uani 1 1 d . . . . .
H31 H 0.7974 0.7675 0.3525 0.064 Uiso 1 1 calc R U . . .
B32 B 0.7586(3) 0.9654(8) 0.4460(4) 0.0573(16) Uani 1 1 d . . . . .
H32 H 0.7641 1.0890 0.4207 0.069 Uiso 1 1 calc R U . . .

loop_
_atom_site_aniso_label
_atom_site_aniso_U_11
_atom_site_aniso_U_22
_atom_site_aniso_U_33
_atom_site_aniso_U_23
_atom_site_aniso_U_13
_atom_site_aniso_U_12
C1 0.038(2) 0.042(3) 0.062(3) 0.006(2) -0.011(2) 0.002(2)
C2 0.029(2) 0.045(3) 0.063(3) 0.000(2) -0.002(2) -0.0001(19)
C11 0.071(4) 0.045(3) 0.101(5) 0.011(3) -0.026(3) 0.002(3)
C12 0.036(2) 0.035(2) 0.077(4) -0.002(2) -0.007(2) -0.0006(18)
C13 0.038(2) 0.039(2) 0.064(3) 0.000(2) -0.005(2) 0.0035(18)
C14 0.034(2) 0.051(3) 0.047(3) 0.005(3) -0.003(2) -0.006(2)
C15 0.034(2) 0.051(3) 0.072(4) -0.006(3) -0.003(2) 0.001(2)
C16 0.050(3) 0.045(3) 0.080(5) -0.008(3) -0.001(3) -0.007(2)
C17 0.047(3) 0.068(4) 0.059(4) -0.011(3) -0.002(3) -0.020(3)
C18 0.032(2) 0.077(4) 0.063(4) 0.000(4) -0.016(2) 0.000(3)
C19 0.045(3) 0.050(3) 0.064(4) 0.004(2) -0.008(3) 0.002(2)
C21 0.043(3) 0.040(3) 0.062(4) 0.002(2) 0.011(2) 0.001(2)
C22 0.038(2) 0.039(2) 0.056(3) 0.003(2) 0.008(2) 0.001(2)
C31 0.079(4) 0.054(3) 0.089(5) 0.012(3) 0.026(4) 0.007(3)
C32 0.040(2) 0.043(3) 0.080(4) 0.002(2) 0.007(2) 0.002(2)
C33 0.042(3) 0.046(3) 0.087(4) 0.003(3) 0.006(3) 0.002(2)
C34 0.034(2) 0.051(3) 0.063(4) 0.000(3) 0.004(2) 0.005(2)
C35 0.031(2) 0.061(3) 0.081(5) -0.008(4) 0.013(3) -0.002(2)
C36 0.059(3) 0.047(3) 0.103(6) -0.009(3) 0.010(4) -0.002(3)
C37 0.041(3) 0.069(4) 0.073(4) -0.010(3) 0.002(3) 0.015(3)
C38 0.029(2) 0.077(4) 0.066(4) -0.006(4) 0.005(2) -0.001(3)
C39 0.039(3) 0.053(3) 0.073(4) 0.002(3) 0.003(3) -0.006(2)
B3 0.044(3) 0.049(3) 0.058(5) 0.001(3) 0.008(3) -0.003(3)
B4 0.050(3) 0.051(3) 0.049(4) 0.000(3) -0.011(3) -0.005(2)
B5 0.031(3) 0.056(3) 0.076(5) -0.010(3) -0.009(3) 0.000(2)
B6 0.033(3) 0.055(3) 0.066(4) -0.011(3) 0.004(2) -0.001(2)
B7 0.035(3) 0.041(3) 0.077(5) -0.003(3) -0.006(3) 0.000(2)
B8 0.045(3) 0.042(3) 0.070(5) -0.007(3) 0.002(3) -0.003(2)
B9 0.043(3) 0.050(3) 0.058(4) -0.002(3) -0.004(2) -0.012(2)
B10 0.046(3) 0.053(4) 0.063(4) -0.005(3) 0.005(3) -0.013(3)
B11 0.049(3) 0.047(3) 0.060(5) 0.002(3) -0.012(3) -0.009(2)
B12 0.052(3) 0.037(3) 0.067(4) 0.007(3) -0.008(3) -0.004(2)
B23 0.048(3) 0.051(3) 0.061(5) -0.001(3) -0.010(3) 0.002(3)
B24 0.063(4) 0.055(3) 0.053(4) 0.001(3) 0.009(3) 0.014(3)
B25 0.032(3) 0.063(4) 0.073(5) -0.003(4) 0.006(3) 0.003(3)
B26 0.038(3) 0.052(3) 0.064(4) -0.012(3) 0.000(3) -0.003(2)
B27 0.045(3) 0.036(3) 0.088(5) 0.003(3) 0.005(3) -0.007(2)
B28 0.060(3) 0.043(3) 0.076(5) -0.009(3) -0.008(3) 0.005(3)
B29 0.050(3) 0.054(3) 0.060(4) -0.001(3) 0.008(3) 0.018(3)
B30 0.052(3) 0.078(5) 0.052(4) 0.002(3) -0.008(3) 0.022(3)
B31 0.048(3) 0.063(4) 0.050(4) 0.010(3) 0.008(3) 0.010(3)
B32 0.055(3) 0.051(3) 0.066(4) 0.015(3) 0.011(3) 0.012(3)

loop_
_atom_type_symbol
_atom_type_description
_atom_type_scat_dispersion_real
_atom_type_scat_dispersion_imag
_atom_type_scat_source
C C 0.0181 0.0091 'International Tables Vol C Tables 4.2.6.8 and 6.1.1.4'
H H 0.0000 0.0000 'International Tables Vol C Tables 4.2.6.8 and 6.1.1.4'
B B 0.0090 0.0039 'International Tables Vol C Tables 4.2.6.8 and 6.1.1.4'

loop_
_geom_angle_atom_site_label_1
_geom_angle_atom_site_label_2
_geom_angle_atom_site_label_3
_geom_angle
_geom_angle_site_symmetry_1
_geom_angle_site_symmetry_3
_geom_angle_publ_flag
C11 C1 C2 118.5(4) . . ?
C11 C1 B4 121.1(5) . . ?
C2 C1 B4 110.6(4) . . ?
C11 C1 B3 117.2(5) . . ?
C2 C1 B3 61.6(3) . . ?
B4 C1 B3 61.8(4) . . ?
C11 C1 B5 121.6(4) . . ?
C2 C1 B5 109.8(4) . . ?
B4 C1 B5 63.0(4) . . ?
B3 C1 B5 113.5(4) . . ?
C11 C1 B6 117.7(5) . . ?
C2 C1 B6 60.6(3) . . ?
B4 C1 B6 113.5(5) . . ?
B3 C1 B6 113.3(4) . . ?
B5 C1 B6 61.6(4) . . ?
C12 C2 C1 117.5(4) . . ?
C12 C2 B7 123.3(4) . . ?
C1 C2 B7 110.2(4) . . ?
C12 C2 B11 121.2(5) . . ?
C1 C2 B11 110.3(4) . . ?
B7 C2 B11 62.5(4) . . ?
C12 C2 B6 115.3(4) . . ?
C1 C2 B6 61.3(3) . . ?
B7 C2 B6 113.5(4) . . ?
B11 C2 B6 62.0(4) . . ?
C12 C2 B3 119.2(4) . . ?
C1 C2 B3 60.1(3) . . ?
B7 C2 B3 62.4(4) . . ?
B11 C2 B3 113.3(4) . . ?
B6 C2 B3 112.6(4) . . ?
C13 C12 C2 125.3(4) . . ?
C12 C13 C14 127.7(5) . . ?
C15 C14 C19 118.4(4) . . ?
C15 C14 C13 122.5(4) . . ?
C19 C14 C13 119.1(5) . . ?
C16 C15 C14 120.8(5) . . ?
C15 C16 C17 119.9(5) . . ?
C18 C17 C16 119.8(5) . . ?
C17 C18 C19 120.2(5) . . ?
C18 C19 C14 120.8(5) . . ?
C31 C21 C22 118.6(4) . . ?
C31 C21 B25 121.7(5) . . ?
C22 C21 B25 110.6(4) . . ?
C31 C21 B24 120.1(5) . . ?
C22 C21 B24 111.0(4) . . ?
B25 C21 B24 62.3(4) . . ?
C31 C21 B26 118.7(5) . . ?
C22 C21 B26 60.5(3) . . ?
B25 C21 B26 62.6(4) . . ?
B24 C21 B26 113.7(5) . . ?
C31 C21 B23 116.9(5) . . ?
C22 C21 B23 61.2(4) . . ?
B25 C21 B23 113.0(4) . . ?
B24 C21 B23 62.1(4) . . ?
B26 C21 B23 112.6(4) . . ?
C32 C22 C21 118.2(4) . . ?
C32 C22 B26 116.1(4) . . ?
C21 C22 B26 60.6(3) . . ?
C32 C22 B27 123.4(4) . . ?
C21 C22 B27 109.4(4) . . ?
B26 C22 B27 112.8(4) . . ?
C32 C22 B31 120.4(5) . . ?
C21 C22 B31 110.5(4) . . ?
B26 C22 B31 62.3(4) . . ?
B27 C22 B31 62.7(4) . . ?
C32 C22 B23 119.3(5) . . ?
C21 C22 B23 60.8(3) . . ?
B26 C22 B23 112.4(4) . . ?
B27 C22 B23 61.3(4) . . ?
B31 C22 B23 113.3(5) . . ?
C33 C32 C22 125.2(5) . . ?
C32 C33 C34 127.3(5) . . ?
C35 C34 C39 117.9(5) . . ?
C35 C34 C33 123.2(5) . . ?
C39 C34 C33 118.8(5) . . ?
C34 C35 C36 121.1(5) . . ?
C37 C36 C35 120.7(6) . . ?
C38 C37 C36 118.8(5) . . ?
C37 C38 C39 121.4(5) . . ?
C38 C39 C34 120.1(5) . . ?
C1 B3 C2 58.2(3) . . ?
C1 B3 B4 58.9(4) . . ?
C2 B3 B4 105.6(5) . . ?
C1 B3 B8 105.6(4) . . ?
C2 B3 B8 104.7(5) . . ?
B4 B3 B8 60.7(3) . . ?
C1 B3 B7 104.8(5) . . ?
C2 B3 B7 57.6(4) . . ?
B4 B3 B7 108.3(5) . . ?
B8 B3 B7 60.1(4) . . ?
C1 B4 B3 59.4(3) . . ?
C1 B4 B8 105.5(5) . . ?
B3 B4 B8 60.0(4) . . ?
C1 B4 B9 105.8(6) . . ?
B3 B4 B9 108.4(5) . . ?
B8 B4 B9 59.9(4) . . ?
C1 B4 B5 59.0(4) . . ?
B3 B4 B5 108.3(5) . . ?
B8 B4 B5 107.6(6) . . ?
B9 B4 B5 59.9(4) . . ?
C1 B5 B10 106.2(4) . . ?
C1 B5 B6 59.5(3) . . ?
B10 B5 B6 60.2(4) . . ?
C1 B5 B9 104.9(4) . . ?
B10 B5 B9 60.8(4) . . ?
B6 B5 B9 108.5(4) . . ?
C1 B5 B4 58.0(3) . . ?
B10 B5 B4 108.5(4) . . ?
B6 B5 B4 107.7(4) . . ?
B9 B5 B4 59.8(3) . . ?
C2 B6 C1 58.1(3) . . ?
C2 B6 B11 58.3(3) . . ?
C1 B6 B11 105.0(5) . . ?
C2 B6 B5 105.7(4) . . ?
C1 B6 B5 58.9(4) . . ?
B11 B6 B5 107.8(5) . . ?
C2 B6 B10 105.7(4) . . ?
C1 B6 B10 105.4(4) . . ?
B11 B6 B10 60.4(3) . . ?
B5 B6 B10 59.8(4) . . ?
C2 B7 B11 58.9(3) . . ?
C2 B7 B8 106.2(4) . . ?
B11 B7 B8 108.1(4) . . ?
C2 B7 B12 106.2(4) . . ?
B11 B7 B12 60.7(4) . . ?
B8 B7 B12 59.3(4) . . ?
C2 B7 B3 60.0(3) . . ?
B11 B7 B3 108.4(4) . . ?
B8 B7 B3 59.7(4) . . ?
B12 B7 B3 107.5(4) . . ?
B12 B8 B3 108.9(5) . . ?
B12 B8 B7 60.4(4) . . ?
B3 B8 B7 60.3(4) . . ?
B12 B8 B9 60.1(4) . . ?
B3 B8 B9 108.0(4) . . ?
B7 B8 B9 108.1(5) . . ?
B12 B8 B4 108.2(5) . . ?
B3 B8 B4 59.3(3) . . ?
B7 B8 B4 107.4(4) . . ?
B9 B8 B4 60.2(4) . . ?
B12 B9 B8 59.4(4) . . ?
B12 B9 B4 107.5(4) . . ?
B8 B9 B4 60.0(4) . . ?
B12 B9 B5 107.6(4) . . ?
B8 B9 B5 107.9(4) . . ?
B4 B9 B5 60.3(4) . . ?
B12 B9 B10 60.6(4) . . ?
B8 B9 B10 107.9(4) . . ?
B4 B9 B10 107.6(4) . . ?
B5 B9 B10 59.1(4) . . ?
B5 B10 B6 60.0(4) . . ?
B5 B10 B11 107.2(5) . . ?
B6 B10 B11 59.5(3) . . ?
B5 B10 B9 60.1(4) . . ?
B6 B10 B9 107.7(5) . . ?
B11 B10 B9 106.9(5) . . ?
B5 B10 B12 107.1(5) . . ?
B6 B10 B12 107.4(4) . . ?
B11 B10 B12 59.9(3) . . ?
B9 B10 B12 59.0(4) . . ?
C2 B11 B7 58.7(4) . . ?
C2 B11 B6 59.7(3) . . ?
B7 B11 B6 108.4(6) . . ?
C2 B11 B10 106.5(5) . . ?
B7 B11 B10 109.0(5) . . ?
B6 B11 B10 60.1(3) . . ?
C2 B11 B12 105.6(5) . . ?
B7 B11 B12 60.2(4) . . ?
B6 B11 B12 108.4(5) . . ?
B10 B11 B12 60.6(4) . . ?
B8 B12 B9 60.5(4) . . ?
B8 B12 B7 60.2(4) . . ?
B9 B12 B7 108.2(4) . . ?
B8 B12 B11 107.5(4) . . ?
B9 B12 B11 107.7(4) . . ?
B7 B12 B11 59.1(4) . . ?
B8 B12 B10 108.6(4) . . ?
B9 B12 B10 60.4(4) . . ?
B7 B12 B10 107.2(4) . . ?
B11 B12 B10 59.5(3) . . ?
C21 B23 C22 58.0(3) . . ?
C21 B23 B28 105.2(4) . . ?
C22 B23 B28 106.0(5) . . ?
C21 B23 B27 105.1(5) . . ?
C22 B23 B27 58.7(4) . . ?
B28 B23 B27 60.7(4) . . ?
C21 B23 B24 58.2(4) . . ?
C22 B23 B24 105.3(5) . . ?
B28 B23 B24 60.2(4) . . ?
B27 B23 B24 108.3(5) . . ?
C21 B24 B25 58.7(4) . . ?
C21 B24 B28 105.6(5) . . ?
B25 B24 B28 108.2(6) . . ?
C21 B24 B23 59.7(3) . . ?
B25 B24 B23 108.1(6) . . ?
B28 B24 B23 59.2(4) . . ?
C21 B24 B29 105.1(6) . . ?
B25 B24 B29 59.9(4) . . ?
B28 B24 B29 60.1(4) . . ?
B23 B24 B29 107.3(5) . . ?
C21 B25 B24 59.0(4) . . ?
C21 B25 B30 105.5(4) . . ?
B24 B25 B30 108.5(5) . . ?
C21 B25 B29 105.7(4) . . ?
B24 B25 B29 60.4(4) . . ?
B30 B25 B29 60.2(4) . . ?
C21 B25 B26 59.1(3) . . ?
B24 B25 B26 108.2(4) . . ?
B30 B25 B26 59.7(4) . . ?
B29 B25 B26 107.9(5) . . ?
C22 B26 C21 58.9(3) . . ?
C22 B26 B30 105.6(4) . . ?
C21 B26 B30 105.1(4) . . ?
C22 B26 B25 105.9(4) . . ?
C21 B26 B25 58.3(4) . . ?
B30 B26 B25 59.9(4) . . ?
C22 B26 B31 59.1(3) . . ?
C21 B26 B31 106.6(5) . . ?
B30 B26 B31 60.4(4) . . ?
B25 B26 B31 108.8(5) . . ?
C22 B27 B23 60.0(3) . . ?
C22 B27 B32 105.9(4) . . ?
B23 B27 B32 108.8(4) . . ?
C22 B27 B28 106.0(4) . . ?
B23 B27 B28 59.3(4) . . ?
B32 B27 B28 61.2(4) . . ?
C22 B27 B31 58.8(3) . . ?
B23 B27 B31 109.0(4) . . ?
B32 B27 B31 60.4(4) . . ?
B28 B27 B31 109.4(5) . . ?
B23 B28 B24 60.6(4) . . ?
B23 B28 B29 108.4(5) . . ?
B24 B28 B29 60.2(4) . . ?
B23 B28 B27 60.0(4) . . ?
B24 B28 B27 108.0(4) . . ?
B29 B28 B27 107.1(5) . . ?
B23 B28 B32 107.8(5) . . ?
B24 B28 B32 107.9(5) . . ?
B29 B28 B32 59.6(4) . . ?
B27 B28 B32 59.3(4) . . ?
B25 B29 B30 59.9(4) . . ?
B25 B29 B28 107.7(4) . . ?
B30 B29 B28 108.4(4) . . ?
B25 B29 B24 59.7(4) . . ?
B30 B29 B24 107.7(5) . . ?
B28 B29 B24 59.7(4) . . ?
B25 B29 B32 108.2(4) . . ?
B30 B29 B32 60.0(4) . . ?
B28 B29 B32 61.0(4) . . ?
B24 B29 B32 108.7(4) . . ?
B26 B30 B25 60.3(4) . . ?
B26 B30 B29 108.3(5) . . ?
B25 B30 B29 60.0(4) . . ?
B26 B30 B32 108.4(4) . . ?
B25 B30 B32 108.5(5) . . ?
B29 B30 B32 60.3(4) . . ?
B26 B30 B31 60.2(3) . . ?
B25 B30 B31 108.9(5) . . ?
B29 B30 B31 108.9(5) . . ?
B32 B30 B31 60.5(4) . . ?
C22 B31 B26 58.6(4) . . ?
C22 B31 B30 104.4(5) . . ?
B26 B31 B30 59.4(4) . . ?
C22 B31 B27 58.5(4) . . ?
B26 B31 B27 106.6(5) . . ?
B30 B31 B27 106.3(5) . . ?
C22 B31 B32 104.9(6) . . ?
B26 B31 B32 107.1(5) . . ?
B30 B31 B32 59.6(4) . . ?
B27 B31 B32 59.4(4) . . ?
B27 B32 B30 107.2(5) . . ?
B27 B32 B29 107.0(5) . . ?
B30 B32 B29 59.8(4) . . ?
B27 B32 B31 60.2(4) . . ?
B30 B32 B31 59.9(4) . . ?
B29 B32 B31 108.0(5) . . ?
B27 B32 B28 59.5(4) . . ?
B30 B32 B28 106.9(5) . . ?
B29 B32 B28 59.3(4) . . ?
B31 B32 B28 107.9(5) . . ?

loop_
_geom_bond_atom_site_label_1
_geom_bond_atom_site_label_2
_geom_bond_distance
_geom_bond_site_symmetry_2
_geom_bond_publ_flag
C1 C11 1.524(7) . ?
C1 C2 1.674(7) . ?
C1 B4 1.699(8) . ?
C1 B3 1.708(8) . ?
C1 B5 1.717(8) . ?
C1 B6 1.728(9) . ?
C2 C12 1.485(6) . ?
C2 B7 1.689(8) . ?
C2 B11 1.693(9) . ?
C2 B6 1.717(7) . ?
C2 B3 1.733(9) . ?
C12 C13 1.296(7) . ?
C13 C14 1.467(6) . ?
C14 C15 1.381(7) . ?
C14 C19 1.392(7) . ?
C15 C16 1.378(7) . ?
C16 C17 1.397(8) . ?
C17 C18 1.357(8) . ?
C18 C19 1.386(7) . ?
C21 C31 1.502(7) . ?
C21 C22 1.678(7) . ?
C21 B25 1.693(8) . ?
C21 B24 1.698(9) . ?
C21 B26 1.708(9) . ?
C21 B23 1.726(8) . ?
C22 C32 1.487(7) . ?
C22 B26 1.705(7) . ?
C22 B27 1.709(8) . ?
C22 B31 1.714(9) . ?
C22 B23 1.733(10) . ?
C32 C33 1.296(7) . ?
C33 C34 1.478(7) . ?
C34 C35 1.373(7) . ?
C34 C39 1.398(7) . ?
C35 C36 1.374(8) . ?
C36 C37 1.373(8) . ?
C37 C38 1.362(9) . ?
C38 C39 1.373(7) . ?
B3 B4 1.749(9) . ?
B3 B8 1.762(8) . ?
B3 B7 1.773(10) . ?
B4 B8 1.773(9) . ?
B4 B9 1.776(10) . ?
B4 B5 1.785(12) . ?
B5 B10 1.761(10) . ?
B5 B6 1.764(9) . ?
B5 B9 1.779(9) . ?
B6 B11 1.756(9) . ?
B6 B10 1.769(9) . ?
B7 B11 1.754(11) . ?
B7 B8 1.769(9) . ?
B7 B12 1.772(8) . ?
B8 B12 1.753(10) . ?
B8 B9 1.771(8) . ?
B9 B12 1.765(9) . ?
B9 B10 1.791(9) . ?
B10 B11 1.774(8) . ?
B10 B12 1.794(9) . ?
B11 B12 1.782(9) . ?
B23 B28 1.743(9) . ?
B23 B27 1.756(11) . ?
B23 B24 1.766(9) . ?
B24 B25 1.755(12) . ?
B24 B28 1.760(10) . ?
B24 B29 1.768(10) . ?
B25 B30 1.759(11) . ?
B25 B29 1.760(10) . ?
B25 B26 1.766(9) . ?
B26 B30 1.755(9) . ?
B26 B31 1.769(9) . ?
B27 B32 1.764(9) . ?
B27 B28 1.767(10) . ?
B27 B31 1.780(11) . ?
B28 B29 1.767(10) . ?
B28 B32 1.798(11) . ?
B29 B30 1.764(10) . ?
B29 B32 1.773(9) . ?
B30 B32 1.767(10) . ?
B30 B31 1.773(9) . ?
B31 B32 1.783(10) . ?
